data_2105631
loop_
_publ_author_name
'Iwasaki, Fujiko'
'Yoshikawa, Joseph H.'
'Yamamoto, Hajime'
'Takada, Kiwamu'
'Kan-nari, Eiji'
'Yasui, Masanori'
'Ishida, Takayuki'
'Nogami, Takashi'

_publ_section_title
;
 TEMPO radicals showing magnetic interactions. II.
 4-(Benzylideneamino)-TEMPO and related compounds
;
_journal_issue 6
_journal_name_full 'Acta Crystallographica Section B'
_journal_page_first 1057
_journal_page_last 1067
_journal_paper_doi 10.1107/S0108768199007326
_journal_volume 55
_journal_year 1999
_chemical_formula_moiety 'C20 H25 N2 O '
_chemical_formula_sum 'C20 H25 N2 O'
_chemical_formula_weight 309.43
_chemical_melting_point ?
_chemical_name_common Naph-TEMPO
_chemical_name_systematic 4-(2-naphthylmethyleneamino)-2,2,6,6-tetramethylpiperidin-1-oxyl
_space_group_IT_number 33
_symmetry_cell_setting orthorhombic
_symmetry_space_group_name_Hall 'P 2c -2n'
_symmetry_space_group_name_H-M 'P n a 21'
_audit_creation_method SHELXL-97
_cell_angle_alpha 90.00
_cell_angle_beta 90.00
_cell_angle_gamma 90.00
_cell_formula_units_Z 4
_cell_length_a 20.0837(19)
_cell_length_b 5.6969(7)
_cell_length_c 15.106(2)
_cell_measurement_reflns_used 25
_cell_measurement_temperature 295
_cell_measurement_theta_max 17.2
_cell_measurement_theta_min 13.6
_cell_volume 1728.4(4)
_computing_cell_refinement 'AFC (Rigaku Co., 1990)'
_computing_data_collection 'AFC (Rigaku Co., 1990)'
_computing_data_reduction 'teXsan (MSC, 1992)'
_computing_molecular_graphics 'ORTEP II (Johnson, 1976)'
_computing_publication_material 'SHELXL-97 (Sheldrick, 1997)'
_computing_structure_refinement 'SHELXL-97 (Sheldrick, 1997)'
_computing_structure_solution 'SAPI91 (Fan, 1991)'
_diffrn_ambient_temperature 295
_diffrn_measurement_device 'Rigaku AFC5R'
_diffrn_measurement_method \w-2\q
_diffrn_radiation_monochromator graphite
_diffrn_radiation_source 'Rigaku rotating anode'
_diffrn_radiation_type 'Mo K\a'
_diffrn_radiation_wavelength .71073
_diffrn_reflns_av_R_equivalents .0000
_diffrn_reflns_av_sigmaI/netI .0375
_diffrn_reflns_limit_h_max 26
_diffrn_reflns_limit_h_min 0
_diffrn_reflns_limit_k_max 7
_diffrn_reflns_limit_k_min 0
_diffrn_reflns_limit_l_max 19
_diffrn_reflns_limit_l_min 0
_diffrn_reflns_number 2059
_diffrn_reflns_reduction_process 'Lp corrections applied'
_diffrn_reflns_theta_max 27.48
_diffrn_reflns_theta_min 2.70
_diffrn_standards_decay_% .22
_diffrn_standards_interval_count 100
_diffrn_standards_number 3
_exptl_absorpt_coefficient_mu .073
_exptl_absorpt_correction_type none
_exptl_crystal_colour orange
_exptl_crystal_density_diffrn 1.189
_exptl_crystal_density_meas ?
_exptl_crystal_description prism
_exptl_crystal_F_000 668.00
_exptl_crystal_size_max .50
_exptl_crystal_size_mid .38
_exptl_crystal_size_min .10
_refine_diff_density_max .164
_refine_diff_density_min -.134
_refine_ls_extinction_coef .017(2)
_refine_ls_extinction_method 'SHELXL-97 (Sheldrick, 1997)'
_refine_ls_goodness_of_fit_ref 1.072
_refine_ls_hydrogen_treatment mixed
_refine_ls_matrix_type full
_refine_ls_number_parameters 260
_refine_ls_number_reflns 2059
_refine_ls_number_restraints 0
_refine_ls_restrained_S_all 1.072
_refine_ls_R_factor_all .0772
_refine_ls_R_factor_gt .0433
_refine_ls_shift/su_max .004
_refine_ls_shift/su_mean .001
_refine_ls_structure_factor_coef Fsqd
_refine_ls_weighting_details 'w=1/[\s^2^(Fo^2^)+(0.0544P)^2^+0.0293P] where P=(Fo^2^+2Fc^2^)/3'
_refine_ls_weighting_scheme calc
_refine_ls_wR_factor_ref .1101
_reflns_number_gt 1491
_reflns_number_total 2059
_reflns_threshold_expression >2sigma(I)
_cod_data_source_file oa0021.cif
_cod_data_source_block 12
_cod_depositor_comments
;
The following automatic conversions were performed:

'_chemical_melting_point' value 'not measured' was changed to '?' -
the value is undefined or not given.

Automatic conversion script
Id: cif_fix_values 1891 2012-01-12 08:04:46Z andrius 

The following automatic conversions were performed:

'_exptl_crystal_density_meas' value 'not measured' was changed to '?'
- the value is perceived as not measured.

Automatic conversion script
Id: cif_fix_values 3008 2015-01-20 13:52:24Z robertas 

The following automatic conversions were performed:

'_refine_ls_weighting_scheme' value 'calc
w=1/[\s^2^(Fo^2^)+(0.0544P)^2^+0.0293P] where P=(Fo^2^+2Fc^2^)/3' was
changed to 'calc'. New tag '_refine_ls_weighting_details' was
created. The value of the new tag was set to
'w=1/[\s^2^(Fo^2^)+(0.0544P)^2^+0.0293P] where P=(Fo^2^+2Fc^2^)/3'.

Automatic conversion script
Id: cif_fix_values 3143 2015-03-26 13:38:13Z robertas 
;
_cod_original_sg_symbol_H-M 'P n a 21     '
_cod_original_formula_sum 'C20 H25 N2 O '
_cod_database_code 2105631

loop_
_symmetry_equiv_pos_as_xyz
x,y,z
-x,-y,1/2+z
1/2-x,1/2+y,1/2+z
1/2+x,1/2-y,z

loop_
_atom_site_label
_atom_site_fract_x
_atom_site_fract_y
_atom_site_fract_z
_atom_site_U_iso_or_equiv
_atom_site_adp_type
_atom_site_calc_flag
_atom_site_occupancy
_atom_site_type_symbol
O1 -.09774(12) -.3230(4) .1012 .0602(7) Uani d 1 O
N1 -.05695(12) -.1653(4) .0734(2) .0430(6) Uani d 1 N
N2 .07109(12) .3991(4) -.0066(2) .0439(6) Uani d 1 N
C2 -.01415(14) -.0529(5) .1420(3) .0396(7) Uani d 1 C
C3 .04118(15) .0899(6) .0980(3) .0417(7) Uani d 1 C
C4 .01643(15) .2424(5) .0221(3) .0397(7) Uani d 1 C
C5 -.01272(18) .0808(6) -.0477(3) .0438(7) Uani d 1 C
C6 -.07313(14) -.0602(5) -.0148(3) .0434(7) Uani d 1 C
C7 .09733(15) .3735(6) -.0819(3) .0427(7) Uani d 1 C
C11 .14907(14) .5293(5) -.1170(3) .0393(7) Uani d 1 C
C12 .17172(15) .4933(6) -.2009(3) .0435(7) Uani d 1 C
C13 .21842(14) .6465(6) -.2413(3) .0408(7) Uani d 1 C
C14 .24184(14) .8406(6) -.1928(3) .0447(7) Uani d 1 C
C15 .21882(17) .8718(7) -.1045(3) .0508(8) Uani d 1 C
C16 .17416(16) .7218(6) -.0684(3) .0488(8) Uani d 1 C
C17 .24120(17) .6118(8) -.3288(3) .0540(9) Uani d 1 C
C18 .28408(17) .7677(8) -.3670(3) .0632(11) Uani d 1 C
C19 .30683(18) .9607(8) -.3193(3) .0639(11) Uani d 1 C
C20 .28659(18) .9984(8) -.2347(3) .0570(9) Uani d 1 C
C21 .01701(17) -.2516(6) .1962(3) .0503(8) Uani d 1 C
C22 -.05755(17) .1012(6) .2019(3) .0526(8) Uani d 1 C
C61 -.13571(16) .0933(6) -.0053(3) .0636(10) Uani d 1 C
C62 -.0870(2) -.2606(6) -.0789(3) .0608(10) Uani d 1 C
H4 -.0188(14) .356(5) .047(2) .039(8) Uiso d 1 H
H7 .0861(16) .249(6) -.120(2) .045(9) Uiso d 1 H
H12 .1555(14) .370(5) -.235(2) .036(7) Uiso d 1 H
H15 .2316(15) 1.005(6) -.076(2) .045(9) Uiso d 1 H
H16 .1606(18) .749(7) -.010(3) .073(12) Uiso d 1 H
H17 .2256(17) .481(7) -.355(3) .063(12) Uiso d 1 H
H18 .2997(19) .736(7) -.423(3) .068(11) Uiso d 1 H
H19 .3379(19) 1.062(8) -.342(3) .072(12) Uiso d 1 H
H20 .2995(19) 1.127(8) -.205(3) .070(13) Uiso d 1 H
H21 .0375 -.3617 .1583 .058 Uiso d 1 H
H22 -.0177 -.3297 .2291 .058 Uiso d 1 H
H23 .0484 -.1898 .2367 .058 Uiso d 1 H
H24 -.0322 .1541 .2517 .063 Uiso d 1 H
H25 -.0736 .2331 .1703 .063 Uiso d 1 H
H26 -.0947 .0123 .2234 .063 Uiso d 1 H
H31 .0605(17) .194(7) .142(3) .060(10) Uiso d 1 H
H32 .0761(15) -.011(6) .074(2) .048(9) Uiso d 1 H
H51 .0240(15) -.027(5) -.069(2) .037(8) Uiso d 1 H
H52 -.0267(15) .156(6) -.096(2) .047(9) Uiso d 1 H
H61 -.1455 .1644 -.0630 .075 Uiso d 1 H
H62 -.1275 .2168 .0348 .075 Uiso d 1 H
H63 -.1722 .0034 .0118 .075 Uiso d 1 H
H64 -.0495 -.3620 -.0818 .070 Uiso d 1 H
H65 -.1248 -.3463 -.0599 .070 Uiso d 1 H
H66 -.0954 -.1991 -.1369 .070 Uiso d 1 H

loop_
_atom_site_aniso_label
_atom_site_aniso_U_11
_atom_site_aniso_U_22
_atom_site_aniso_U_33
_atom_site_aniso_U_12
_atom_site_aniso_U_13
_atom_site_aniso_U_23
O1 .0635(14) .0501(12) .0670(15) -.0179(11) .0085(13) .0168(12)
N1 .0454(13) .0367(12) .0468(14) -.0043(11) .0053(12) .0046(12)
N2 .0455(13) .0456(14) .0406(14) -.0090(12) .0042(11) .0042(13)
C2 .0445(15) .0384(16) .0358(14) -.0011(13) .0037(13) .0029(13)
C3 .0384(15) .0467(17) .0398(16) -.0026(14) .0009(14) .0000(15)
C4 .0411(15) .0425(16) .0354(14) -.0056(15) .0035(13) .0059(14)
C5 .0501(18) .0455(18) .0358(16) -.0069(16) -.0020(14) .0071(15)
C6 .0402(15) .0422(16) .0478(17) -.0073(14) -.0042(14) .0101(15)
C7 .0439(16) .0445(17) .0397(16) -.0056(14) .0010(14) .0021(15)
C11 .0373(15) .0423(16) .0382(15) -.0008(13) .0013(12) .0052(14)
C12 .0414(16) .0470(17) .0421(16) -.0087(14) -.0004(14) -.0021(16)
C13 .0334(13) .0463(17) .0427(15) .0008(13) .0004(13) .0095(15)
C14 .0352(14) .0495(18) .0492(18) -.0030(14) -.0011(13) .0064(16)
C15 .0499(18) .0488(19) .054(2) -.0120(16) .0021(16) -.0065(17)
C16 .0494(18) .055(2) .0419(18) -.0033(16) .0064(15) -.0034(16)
C17 .0469(17) .073(2) .0426(17) -.0083(18) .0063(15) .0002(19)
C18 .0455(18) .097(3) .047(2) -.008(2) .0092(16) .010(2)
C19 .0441(18) .081(3) .066(3) -.0183(19) .0062(18) .024(2)
C20 .0495(19) .061(2) .060(2) -.0123(18) .0004(18) .009(2)
C21 .062(2) .0465(18) .0423(17) .0064(16) .0030(16) .0103(16)
C22 .063(2) .0438(18) .0511(18) .0063(16) .0190(16) .0054(16)
C61 .0459(17) .059(2) .086(3) -.0016(17) -.0041(19) .015(2)
C62 .068(2) .055(2) .059(2) -.0221(18) -.0164(18) .0101(19)

loop_
_atom_type_symbol
_atom_type_description
_atom_type_scat_dispersion_real
_atom_type_scat_dispersion_imag
_atom_type_scat_source
C C .0033 .0016 'International Tables Vol C Tables 4.2.6.8 and 6.1.1.4'
H H .0000 .0000 'International Tables Vol C Tables 4.2.6.8 and 6.1.1.4'
O O .0106 .0060 'International Tables Vol C Tables 4.2.6.8 and 6.1.1.4'
N N .0061 .0033 'International Tables Vol C Tables 4.2.6.8 and 6.1.1.4'

loop_
_geom_angle_atom_site_label_1
_geom_angle_atom_site_label_2
_geom_angle_atom_site_label_3
_geom_angle
_geom_angle_publ_flag
O1 N1 C2 116.2(2) no
O1 N1 C6 115.6(2) no
C2 N1 C6 124.9(2) no
C7 N2 C4 120.3(3) no
N1 C2 C3 110.2(2) no
N1 C2 C21 106.8(2) no
C3 C2 C21 109.2(2) no
N1 C2 C22 109.2(2) no
C3 C2 C22 111.4(3) no
C21 C2 C22 109.9(3) no
C4 C3 C2 113.2(2) no
C4 C3 H31 107(2) no
C2 C3 H31 108(2) no
C4 C3 H32 107(2) no
C2 C3 H32 111.7(18) no
H31 C3 H32 109(3) no
N2 C4 C5 116.6(2) no
N2 C4 C3 108.8(2) no
C5 C4 C3 107.7(2) no
N2 C4 H4 103.9(15) no
C5 C4 H4 111.8(16) no
C3 C4 H4 107.7(17) no
C4 C5 C6 113.3(3) no
C4 C5 H51 108.1(16) no
C6 C5 H51 111.3(16) no
C4 C5 H52 114(2) no
C6 C5 H52 106(2) no
H51 C5 H52 105(3) no
N1 C6 C62 107.8(2) no
N1 C6 C5 109.0(2) no
C62 C6 C5 109.3(3) no
N1 C6 C61 108.7(3) no
C62 C6 C61 109.7(3) no
C5 C6 C61 112.2(3) no
N2 C7 C11 123.5(3) no
N2 C7 H7 122.7(19) no
C11 C7 H7 113.8(19) no
C12 C11 C16 118.8(3) no
C12 C11 C7 118.8(3) no
C16 C11 C7 122.4(3) no
C11 C12 C13 121.9(3) no
C11 C12 H12 120.7(19) no
C13 C12 H12 117.4(19) no
C14 C13 C17 119.3(3) no
C14 C13 C12 118.7(3) no
C17 C13 C12 122.1(3) no
C13 C14 C20 118.5(3) no
C13 C14 C15 118.6(3) no
C20 C14 C15 123.0(3) no
C16 C15 C14 120.9(3) no
C16 C15 H15 121(2) no
C14 C15 H15 117(2) no
C15 C16 C11 121.2(3) no
C15 C16 H16 118(2) no
C11 C16 H16 121(2) no
C18 C17 C13 120.6(4) no
C18 C17 H17 125(2) no
C13 C17 H17 114(2) no
C17 C18 C19 120.2(4) no
C17 C18 H18 118(3) no
C19 C18 H18 121(3) no
C20 C19 C18 120.9(4) no
C20 C19 H19 117(3) no
C18 C19 H19 122(3) no
C19 C20 C14 120.6(4) no
C19 C20 H20 121(3) no
C14 C20 H20 118(3) no
C2 C21 H21 110.2(3) no
C2 C21 H22 108.8(3) no
H21 C21 H22 108.8(3) no
C2 C21 H23 110.0(3) no
H21 C21 H23 110.4(3) no
H22 C21 H23 108.6(4) no
C2 C22 H24 110.0(3) no
C2 C22 H25 110.5(3) no
H24 C22 H25 109.2(4) no
C2 C22 H26 109.9(3) no
H24 C22 H26 108.2(4) no
H25 C22 H26 109.0(3) no
C6 C61 H61 108.4(4) no
C6 C61 H62 109.9(3) no
H61 C61 H62 107.4(3) no
C6 C61 H63 110.9(3) no
H61 C61 H63 108.4(4) no
H62 C61 H63 111.8(5) no
C6 C62 H64 109.9(3) no
C6 C62 H65 109.8(4) no
H64 C62 H65 109.6(4) no
C6 C62 H66 109.8(3) no
H64 C62 H66 108.8(5) no
H65 C62 H66 108.9(4) no

loop_
_geom_bond_atom_site_label_1
_geom_bond_atom_site_label_2
_geom_bond_distance
_geom_bond_publ_flag
O1 N1 1.286(3) yes
N1 C2 1.491(4) yes
N1 C6 1.497(4) yes
N2 C4 1.480(4) yes
N2 C7 1.262(4) yes
C2 C3 1.530(4) yes
C2 C21 1.531(4) no
C2 C22 1.533(4) no
C3 C4 1.521(4) yes
C3 H31 .98(4) no
C3 H32 .98(3) no
C4 C5 1.518(4) yes
C4 H4 1.03(3) no
C5 C6 1.538(4) yes
C5 H51 1.01(3) no
C5 H52 .89(4) no
C6 C62 1.523(5) no
C6 C61 1.538(4) no
C7 C11 1.466(4) yes
C7 H7 .94(3) no
C11 C12 1.362(4) no
C11 C16 1.412(4) no
C12 C13 1.419(4) no
C12 H12 .93(3) no
C13 C14 1.407(4) no
C13 C17 1.412(5) no
C14 C20 1.421(5) no
C14 C15 1.423(5) no
C15 C16 1.353(5) no
C15 H15 .91(3) no
C16 H16 .93(4) no
C17 C18 1.365(5) no
C17 H17 .90(4) no
C18 C19 1.392(6) no
C18 H18 .92(4) no
C19 C20 1.358(6) no
C19 H19 .91(4) no
C20 H20 .90(4) no
C21 H21 .944(4) no
C21 H22 .965(4) no
C21 H23 .946(4) no
C22 H24 .957(4) no
C22 H25 .947(4) no
C22 H26 .958(3) no
C61 H61 .982(5) no
C61 H62 .943(4) no
C61 H63 .930(3) no
C62 H64 .950(4) no
C62 H65 .948(4) no
C62 H66 .959(4) no

loop_
_geom_contact_atom_site_label_1
_geom_contact_atom_site_label_2
_geom_contact_distance
_geom_contact_site_symmetry_1
_geom_contact_site_symmetry_2
_geom_contact_publ_flag
O1 O1 5.6969(7) 1_555 1_545 yes
O1 O1 8.748(3) 1_555 2_545 yes
O1 C4 3.580(4) 1_555 1_545 yes
O1 C12 3.477(4) 1_555 2_555 yes
O1 C17 3.483(4) 1_555 2_555 yes
O1 C22 3.705(4) 1_555 1_545 yes
O1 C61 3.772(5) 1_555 1_545 yes
O1 H4 2.56(3) 1_555 1_545 yes
O1 H25 2.78(2) 1_555 1_545 yes
O1 H62 2.87(2) 1_555 1_545 yes
O1 H12 2.75(3) 1_555 2_555 yes
O1 H17 2.80(4) 1_555 2_555 yes

loop_
_geom_torsion_atom_site_label_1
_geom_torsion_atom_site_label_2
_geom_torsion_atom_site_label_3
_geom_torsion_atom_site_label_4
_geom_torsion
_geom_torsion_publ_flag
O1 N1 C2 C3 168.0(2) yes
O1 N1 C6 C5 -167.4(3) yes
C6 N1 C2 C3 -33.8(4) yes
C2 N1 C6 C5 34.2(4) yes
N1 C2 C3 C4 45.7(3) yes
C4 C5 C6 N1 -47.2(4) yes
C2 C3 C4 C5 -61.3(3) yes
C3 C4 C5 C6 62.5(4) yes
C2 C3 C4 N2 171.4(3) yes
N2 C4 C5 C6 -174.9(3) yes
C7 N2 C4 C3 112.6(3) yes
C7 N2 C4 C5 -9.4(4) yes
O1 N1 C2 C21 49.5(3) no
C6 N1 C2 C21 -152.3(3) no
O1 N1 C2 C22 -69.4(3) no
C6 N1 C2 C22 88.9(3) no
C21 C2 C3 C4 162.7(3) no
C22 C2 C3 C4 -75.6(3) no
O1 N1 C6 C62 -48.9(3) no
C2 N1 C6 C62 152.8(3) no
O1 N1 C6 C61 70.0(3) no
C2 N1 C6 C61 -88.4(3) no
C4 C5 C6 C62 -164.8(3) no
C4 C5 C6 C61 73.3(4) no
C4 N2 C7 C11 176.6(3) no
N2 C7 C11 C12 -176.7(3) no
N2 C7 C11 C16 .4(5) no
C16 C11 C12 C13 -1.5(5) no
C7 C11 C12 C13 175.7(3) no
C11 C12 C13 C14 .1(4) no
C11 C12 C13 C17 -179.0(3) no
C17 C13 C14 C20 1.5(4) no
C12 C13 C14 C20 -177.6(3) no
C17 C13 C14 C15 -179.5(3) no
C12 C13 C14 C15 1.4(4) no
C13 C14 C15 C16 -1.6(5) no
C20 C14 C15 C16 177.4(3) no
C14 C15 C16 C11 .2(5) no
C12 C11 C16 C15 1.4(5) no
C7 C11 C16 C15 -175.7(3) no
C14 C13 C17 C18 -1.7(5) no
C12 C13 C17 C18 177.3(3) no
C13 C17 C18 C19 1.2(6) no
C17 C18 C19 C20 -.5(6) no
C18 C19 C20 C14 .3(6) no
C13 C14 C20 C19 -.8(5) no
C15 C14 C20 C19 -179.8(3) no
